data_7224838
loop_
_publ_author_name
'Jiang, Yan-Hong'
'Xiao, Man'
'Yan, Chao Guo'

_publ_section_title
;
 Convenient synthesis of functionalized pyrrolo[3,4-b]pyridines and
 pyrrolo[3,4-b]quinolines via three-component reactions
;
_journal_name_full 'RSC Adv.'
_journal_paper_doi 10.1039/C6RA03165J
_journal_year 2016
_chemical_formula_moiety 'C25 H21 Br N2 O3'
_chemical_formula_sum 'C25 H21 Br N2 O3'
_chemical_formula_weight 477.35
_space_group_crystal_system monoclinic
_space_group_IT_number 14
_space_group_name_Hall '-P 2ybc'
_space_group_name_H-M_alt 'P 1 21/c 1'
_symmetry_space_group_name_Hall '-P 2ybc'
_symmetry_space_group_name_H-M 'P 1 21/c 1'
_atom_sites_solution_hydrogens geom
_audit_block_doi 10.5517/cc1kq6wc
_audit_creation_method SHELXL-2014/7
_audit_update_record
;
2016-02-02 deposited with the CCDC.
2016-04-04 downloaded from the CCDC.
;
_cell_angle_alpha 90
_cell_angle_beta 108.973(5)
_cell_angle_gamma 90
_cell_formula_units_Z 8
_cell_length_a 10.4623(14)
_cell_length_b 18.222(2)
_cell_length_c 24.717(3)
_cell_measurement_reflns_used 9927
_cell_measurement_temperature 296(2)
_cell_measurement_theta_max 25.00
_cell_measurement_theta_min 2.25
_cell_volume 4456.1(10)
_computing_structure_refinement 'SHELXL-2014/7 (Sheldrick, 2014)'
_diffrn_ambient_temperature 296(2)
_diffrn_measured_fraction_theta_full 0.997
_diffrn_measured_fraction_theta_max 0.994
_diffrn_measurement_device_type 'CCD area detector'
_diffrn_measurement_method 'phi and omega scans'
_diffrn_radiation_source 'fine-focus sealed tube'
_diffrn_radiation_type MoK\a
_diffrn_radiation_wavelength 0.71073
_diffrn_reflns_av_R_equivalents 0.0422
_diffrn_reflns_av_unetI/netI 0.0509
_diffrn_reflns_Laue_measured_fraction_full 0.997
_diffrn_reflns_Laue_measured_fraction_max 0.994
_diffrn_reflns_limit_h_max 12
_diffrn_reflns_limit_h_min -13
_diffrn_reflns_limit_k_max 23
_diffrn_reflns_limit_k_min -23
_diffrn_reflns_limit_l_max 32
_diffrn_reflns_limit_l_min -26
_diffrn_reflns_number 46712
_diffrn_reflns_point_group_measured_fraction_full 0.997
_diffrn_reflns_point_group_measured_fraction_max 0.994
_diffrn_reflns_theta_full 25.242
_diffrn_reflns_theta_max 27.604
_diffrn_reflns_theta_min 1.417
_exptl_absorpt_coefficient_mu 1.874
_exptl_absorpt_correction_T_max 0.662
_exptl_absorpt_correction_T_min 0.620
_exptl_absorpt_correction_type multi-scan
_exptl_absorpt_process_details sadabs
_exptl_crystal_colour yellow
_exptl_crystal_density_diffrn 1.423
_exptl_crystal_description block
_exptl_crystal_F_000 1952
_exptl_crystal_size_max 0.260
_exptl_crystal_size_mid 0.240
_exptl_crystal_size_min 0.220
_platon_squeeze_details
;
;
_refine_diff_density_max 0.759
_refine_diff_density_min -0.797
_refine_diff_density_rms 0.082
_refine_ls_extinction_method none
_refine_ls_goodness_of_fit_ref 1.054
_refine_ls_hydrogen_treatment constr
_refine_ls_matrix_type full
_refine_ls_number_parameters 563
_refine_ls_number_reflns 10301
_refine_ls_number_restraints 0
_refine_ls_restrained_S_all 1.054
_refine_ls_R_factor_all 0.0950
_refine_ls_R_factor_gt 0.0514
_refine_ls_shift/su_max 0.001
_refine_ls_shift/su_mean 0.000
_refine_ls_structure_factor_coef Fsqd
_refine_ls_weighting_details 'w=1/[\s^2^(Fo^2^)+(0.0885P)^2^] where P=(Fo^2^+2Fc^2^)/3'
_refine_ls_weighting_scheme calc
_refine_ls_wR_factor_gt 0.1438
_refine_ls_wR_factor_ref 0.1569
_reflns_Friedel_coverage 0.000
_reflns_number_gt 6232
_reflns_number_total 10301
_reflns_threshold_expression 'I > 2\s(I)'
_cod_data_source_file c6ra03165j2.cif
_cod_data_source_block 3l
_cod_database_code 7224838
_shelx_shelxl_version_number 2014/7
_shelx_space_group_comment
;
The symmetry employed for this shelxl refinement is uniquely defined
by the following loop, which should always be used as a source of
symmetry information in preference to the above space-group names.
They are only intended as comments.
;
_shelx_estimated_absorpt_t_min 0.642
_shelx_estimated_absorpt_t_max 0.683

loop_
_space_group_symop_operation_xyz
'x, y, z'
'-x, y+1/2, -z+1/2'
'-x, -y, -z'
'x, -y-1/2, z-1/2'

loop_
_atom_site_label
_atom_site_type_symbol
_atom_site_fract_x
_atom_site_fract_y
_atom_site_fract_z
_atom_site_U_iso_or_equiv
_atom_site_adp_type
_atom_site_occupancy
_atom_site_site_symmetry_order
_atom_site_calc_flag
_atom_site_refinement_flags_posn
_atom_site_refinement_flags_adp
Br1 Br 0.82985(4) 1.04075(2) 0.97060(2) 0.07285(16) Uani 1 1 d . .
Br2 Br 0.54072(5) 0.34167(2) 0.50981(2) 0.07484(17) Uani 1 1 d . .
C1 C 0.7937(3) 0.86552(17) 0.86159(12) 0.0470(7) Uani 1 1 d . .
H1 H 0.7481 0.8209 0.8548 0.056 Uiso 1 1 calc R U
C2 C 0.7843(3) 0.91065(19) 0.90495(12) 0.0512(8) Uani 1 1 d . .
H2 H 0.7335 0.8968 0.9279 0.061 Uiso 1 1 calc R U
C3 C 0.8519(3) 0.97663(18) 0.91333(12) 0.0482(8) Uani 1 1 d . .
C4 C 0.9284(3) 0.99802(18) 0.88113(14) 0.0514(8) Uani 1 1 d . .
H4 H 0.9742 1.0426 0.8881 0.062 Uiso 1 1 calc R U
C5 C 0.9373(3) 0.95233(16) 0.83765(13) 0.0465(7) Uani 1 1 d . .
H5 H 0.9883 0.9662 0.8148 0.056 Uiso 1 1 calc R U
C6 C 0.8701(3) 0.88640(16) 0.82855(11) 0.0393(6) Uani 1 1 d . .
C7 C 0.6449(3) 0.88339(17) 0.71721(12) 0.0417(7) Uani 1 1 d . .
C8 C 0.7642(3) 0.83188(15) 0.73412(11) 0.0381(7) Uani 1 1 d . .
C9 C 0.7466(3) 0.77972(16) 0.69457(11) 0.0388(6) Uani 1 1 d . .
C10 C 0.6130(3) 0.78889(18) 0.65216(12) 0.0454(7) Uani 1 1 d . .
C11 C 0.4252(3) 0.8818(2) 0.63863(15) 0.0640(9) Uani 1 1 d . .
H11A H 0.3793 0.8889 0.6661 0.096 Uiso 1 1 calc R U
H11B H 0.3754 0.8475 0.6100 0.096 Uiso 1 1 calc R U
H11C H 0.4319 0.9278 0.6209 0.096 Uiso 1 1 calc R U
C12 C 0.8632(4) 0.6872(2) 0.59780(15) 0.0638(10) Uani 1 1 d . .
H12 H 0.7966 0.6521 0.5945 0.077 Uiso 1 1 calc R U
C13 C 0.9174(5) 0.6944(2) 0.55471(16) 0.0750(11) Uani 1 1 d . .
H13 H 0.8884 0.6630 0.5234 0.090 Uiso 1 1 calc R U
C14 C 1.0121(4) 0.7458(2) 0.55596(14) 0.0561(9) Uani 1 1 d . .
C15 C 1.0739(5) 0.7535(3) 0.50840(17) 0.0910(14) Uani 1 1 d . .
H15A H 1.1692 0.7439 0.5234 0.136 Uiso 1 1 calc R U
H15B H 1.0592 0.8024 0.4932 0.136 Uiso 1 1 calc R U
H15C H 1.0322 0.7189 0.4785 0.136 Uiso 1 1 calc R U
C16 C 1.0521(3) 0.7908(2) 0.60284(14) 0.0563(8) Uani 1 1 d . .
H16 H 1.1153 0.8274 0.6047 0.068 Uiso 1 1 calc R U
C17 C 1.0006(3) 0.78323(18) 0.64776(13) 0.0490(7) Uani 1 1 d . .
H17 H 1.0314 0.8140 0.6794 0.059 Uiso 1 1 calc R U
C18 C 0.9047(3) 0.73077(15) 0.64616(12) 0.0400(7) Uani 1 1 d . .
C19 C 0.8485(3) 0.72195(16) 0.69568(12) 0.0414(7) Uani 1 1 d . .
H19 H 0.8055 0.6737 0.6928 0.050 Uiso 1 1 calc R U
C20 C 0.9596(3) 0.72747(15) 0.75279(12) 0.0402(7) Uani 1 1 d . .
C21 C 0.9722(3) 0.78253(16) 0.79078(12) 0.0416(7) Uani 1 1 d . .
C22 C 1.0908(3) 0.7878(2) 0.84514(14) 0.0571(9) Uani 1 1 d . .
H22A H 1.1228 0.8381 0.8506 0.069 Uiso 1 1 calc R U
H22B H 1.0619 0.7745 0.8774 0.069 Uiso 1 1 calc R U
C23 C 1.2026(5) 0.7392(3) 0.8438(3) 0.160(3) Uani 1 1 d . .
H23A H 1.2599 0.7678 0.8278 0.192 Uiso 1 1 calc R U
H23B H 1.2554 0.7292 0.8833 0.192 Uiso 1 1 calc R U
C24 C 1.1814(4) 0.6737(3) 0.81617(17) 0.0814(13) Uani 1 1 d . .
H24A H 1.1798 0.6359 0.8436 0.098 Uiso 1 1 calc R U
H24B H 1.2583 0.6638 0.8035 0.098 Uiso 1 1 calc R U
C25 C 1.0573(4) 0.6664(2) 0.76622(15) 0.0565(9) Uani 1 1 d . .
C26 C 0.6447(4) 0.51218(18) 0.62546(15) 0.0646(10) Uani 1 1 d . .
H26 H 0.6783 0.5596 0.6263 0.077 Uiso 1 1 calc R U
C27 C 0.6225(5) 0.46969(19) 0.57704(15) 0.0684(11) Uani 1 1 d . .
H27 H 0.6389 0.4886 0.5449 0.082 Uiso 1 1 calc R U
C28 C 0.5764(3) 0.39971(17) 0.57688(12) 0.0468(7) Uani 1 1 d . .
C29 C 0.5497(3) 0.37111(16) 0.62362(12) 0.0427(7) Uani 1 1 d . .
H29 H 0.5179 0.3233 0.6229 0.051 Uiso 1 1 calc R U
C30 C 0.5712(3) 0.41484(15) 0.67214(12) 0.0401(7) Uani 1 1 d . .
H30 H 0.5541 0.3965 0.7042 0.048 Uiso 1 1 calc R U
C31 C 0.6178(3) 0.48526(15) 0.67197(12) 0.0378(6) Uani 1 1 d . .
C32 C 0.8679(3) 0.48049(17) 0.77736(13) 0.0448(7) Uani 1 1 d . .
C33 C 0.7519(3) 0.53338(15) 0.76629(12) 0.0362(6) Uani 1 1 d . .
C34 C 0.7817(3) 0.58315(15) 0.80819(12) 0.0388(6) Uani 1 1 d . .
C35 C 0.9179(3) 0.56811(18) 0.84689(14) 0.0482(7) Uani 1 1 d . .
C36 C 1.0991(4) 0.4756(2) 0.8482(2) 0.0769(12) Uani 1 1 d . .
H36A H 1.0966 0.4245 0.8572 0.115 Uiso 1 1 calc R U
H36B H 1.1490 0.5021 0.8821 0.115 Uiso 1 1 calc R U
H36C H 1.1421 0.4815 0.8196 0.115 Uiso 1 1 calc R U
C37 C 0.7013(4) 0.67304(19) 0.91483(14) 0.0664(10) Uani 1 1 d . .
H37 H 0.7724 0.7051 0.9177 0.080 Uiso 1 1 calc R U
C38 C 0.6551(6) 0.6642(2) 0.96073(15) 0.0906(15) Uani 1 1 d . .
H38 H 0.6959 0.6905 0.9941 0.109 Uiso 1 1 calc R U
C39 C 0.5506(5) 0.6176(2) 0.95838(17) 0.0807(13) Uani 1 1 d . .
C40 C 0.4988(8) 0.6106(3) 1.0093(2) 0.151(3) Uani 1 1 d . .
H40A H 0.4183 0.6394 1.0024 0.226 Uiso 1 1 calc R U
H40B H 0.5668 0.6278 1.0433 0.226 Uiso 1 1 calc R U
H40C H 0.4789 0.5601 1.0141 0.226 Uiso 1 1 calc R U
C41 C 0.4928(4) 0.5801(2) 0.90935(16) 0.0669(10) Uani 1 1 d . .
H41 H 0.4209 0.5487 0.9067 0.080 Uiso 1 1 calc R U
C42 C 0.5389(3) 0.58757(17) 0.86286(13) 0.0497(8) Uani 1 1 d . .
H42 H 0.4988 0.5602 0.8299 0.060 Uiso 1 1 calc R U
C43 C 0.6431(3) 0.63485(15) 0.86477(11) 0.0402(7) Uani 1 1 d . .
C44 C 0.6901(3) 0.64445(14) 0.81272(11) 0.0357(6) Uani 1 1 d . .
H44 H 0.7389 0.6910 0.8163 0.043 Uiso 1 1 calc R U
C45 C 0.5721(3) 0.64493(14) 0.75768(11) 0.0336(6) Uani 1 1 d . .
C46 C 0.5448(3) 0.59122(14) 0.71763(11) 0.0354(6) Uani 1 1 d . .
C47 C 0.4174(3) 0.58970(17) 0.66775(13) 0.0482(7) Uani 1 1 d . .
H47A H 0.3890 0.5392 0.6587 0.058 Uiso 1 1 calc R U
H47B H 0.4339 0.6110 0.6347 0.058 Uiso 1 1 calc R U
C48 C 0.3048(3) 0.63251(19) 0.68075(15) 0.0571(8) Uani 1 1 d . .
H48A H 0.2263 0.6354 0.6465 0.069 Uiso 1 1 calc R U
H48B H 0.2787 0.6071 0.7100 0.069 Uiso 1 1 calc R U
C49 C 0.3528(3) 0.70861(18) 0.70099(14) 0.0554(8) Uani 1 1 d . .
H49A H 0.3636 0.7363 0.6693 0.066 Uiso 1 1 calc R U
H49B H 0.2844 0.7330 0.7132 0.066 Uiso 1 1 calc R U
C50 C 0.4836(3) 0.70897(16) 0.74927(12) 0.0419(7) Uani 1 1 d . .
N1 N 0.8752(2) 0.83866(12) 0.78225(10) 0.0408(6) Uani 1 1 d . .
N2 N 0.5585(2) 0.85335(15) 0.66698(10) 0.0485(6) Uani 1 1 d . .
N3 N 0.6339(2) 0.53277(12) 0.72098(10) 0.0379(5) Uani 1 1 d . .
N4 N 0.9620(2) 0.50406(14) 0.82665(11) 0.0489(6) Uani 1 1 d . .
O1 O 0.6251(2) 0.93785(13) 0.73973(10) 0.0586(6) Uani 1 1 d . .
O2 O 0.5555(2) 0.74934(14) 0.61247(9) 0.0621(6) Uani 1 1 d . .
O3 O 1.0337(3) 0.61037(14) 0.73701(12) 0.0744(7) Uani 1 1 d . .
O4 O 0.8782(2) 0.42774(12) 0.74945(10) 0.0592(6) Uani 1 1 d . .
O5 O 0.9848(2) 0.60318(13) 0.88776(10) 0.0614(6) Uani 1 1 d . .
O6 O 0.5183(2) 0.76286(11) 0.78029(9) 0.0549(6) Uani 1 1 d . .

loop_
_atom_site_aniso_label
_atom_site_aniso_U_11
_atom_site_aniso_U_22
_atom_site_aniso_U_33
_atom_site_aniso_U_23
_atom_site_aniso_U_13
_atom_site_aniso_U_12
Br1 0.0719(3) 0.0956(3) 0.0479(2) -0.02389(18) 0.01518(18) 0.0196(2)
Br2 0.1181(4) 0.0608(3) 0.0504(2) -0.02084(16) 0.0341(2) -0.0063(2)
C1 0.0515(19) 0.0490(18) 0.0427(17) -0.0027(14) 0.0186(14) -0.0117(15)
C2 0.0478(18) 0.072(2) 0.0352(16) -0.0004(15) 0.0150(14) -0.0031(16)
C3 0.0457(18) 0.060(2) 0.0347(16) -0.0081(14) 0.0072(14) 0.0110(15)
C4 0.054(2) 0.0441(18) 0.0558(19) -0.0108(15) 0.0167(16) -0.0077(15)
C5 0.0502(18) 0.0488(19) 0.0469(17) -0.0078(13) 0.0245(15) -0.0085(15)
C6 0.0392(16) 0.0431(17) 0.0351(14) -0.0028(12) 0.0112(12) 0.0000(13)
C7 0.0406(17) 0.0467(18) 0.0412(16) 0.0051(13) 0.0178(14) 0.0073(14)
C8 0.0368(16) 0.0441(17) 0.0366(15) -0.0001(12) 0.0162(13) -0.0023(12)
C9 0.0385(16) 0.0458(17) 0.0369(15) -0.0058(12) 0.0186(13) -0.0053(13)
C10 0.0443(18) 0.060(2) 0.0367(16) -0.0026(14) 0.0200(14) -0.0052(15)
C11 0.048(2) 0.080(3) 0.059(2) 0.0094(19) 0.0105(16) 0.0092(18)
C12 0.080(3) 0.062(2) 0.061(2) -0.0226(17) 0.0377(19) -0.0249(19)
C13 0.105(3) 0.075(3) 0.056(2) -0.0206(19) 0.041(2) -0.013(2)
C14 0.064(2) 0.067(2) 0.0465(18) 0.0069(16) 0.0312(17) 0.0160(18)
C15 0.115(4) 0.109(3) 0.077(3) 0.020(2) 0.070(3) 0.021(3)
C16 0.0488(19) 0.064(2) 0.061(2) 0.0116(17) 0.0251(16) -0.0062(16)
C17 0.0507(19) 0.0514(19) 0.0469(17) -0.0043(14) 0.0187(15) -0.0034(15)
C18 0.0424(17) 0.0358(16) 0.0460(16) -0.0019(12) 0.0204(13) 0.0002(13)
C19 0.0456(17) 0.0363(16) 0.0497(17) -0.0049(12) 0.0257(14) -0.0057(13)
C20 0.0438(17) 0.0395(16) 0.0433(16) 0.0047(13) 0.0224(14) 0.0020(13)
C21 0.0364(16) 0.0487(17) 0.0429(16) 0.0089(13) 0.0175(13) 0.0011(13)
C22 0.0429(19) 0.075(2) 0.0516(19) 0.0100(17) 0.0133(15) 0.0045(17)
C23 0.075(3) 0.079(3) 0.240(8) -0.062(4) -0.065(4) 0.029(3)
C24 0.063(3) 0.115(4) 0.070(3) 0.023(2) 0.027(2) 0.038(2)
C25 0.059(2) 0.063(2) 0.061(2) 0.0206(18) 0.0376(18) 0.0128(17)
C26 0.110(3) 0.0415(19) 0.061(2) -0.0111(15) 0.054(2) -0.0210(19)
C27 0.121(3) 0.052(2) 0.053(2) -0.0101(15) 0.058(2) -0.026(2)
C28 0.0572(19) 0.0460(18) 0.0419(16) -0.0080(13) 0.0227(15) 0.0026(15)
C29 0.0494(18) 0.0354(16) 0.0480(17) -0.0073(13) 0.0225(14) -0.0034(13)
C30 0.0507(18) 0.0361(16) 0.0382(15) 0.0009(12) 0.0209(14) -0.0008(13)
C31 0.0448(16) 0.0352(16) 0.0378(15) -0.0089(12) 0.0195(13) -0.0025(12)
C32 0.0454(18) 0.0459(18) 0.0520(18) 0.0065(14) 0.0280(16) 0.0071(14)
C33 0.0375(16) 0.0367(15) 0.0376(15) 0.0024(12) 0.0168(13) -0.0002(12)
C34 0.0420(17) 0.0374(16) 0.0417(16) -0.0016(12) 0.0199(13) -0.0032(13)
C35 0.0475(18) 0.0518(19) 0.0466(18) 0.0071(15) 0.0169(15) 0.0014(16)
C36 0.051(2) 0.068(2) 0.103(3) 0.002(2) 0.012(2) 0.0145(18)
C37 0.099(3) 0.054(2) 0.0445(19) -0.0136(16) 0.0217(19) -0.0160(19)
C38 0.166(5) 0.071(3) 0.039(2) -0.0202(18) 0.039(3) -0.015(3)
C39 0.137(4) 0.065(3) 0.063(2) 0.0059(19) 0.064(3) 0.013(3)
C40 0.290(9) 0.120(5) 0.101(4) 0.010(3) 0.143(5) 0.023(5)
C41 0.079(3) 0.074(3) 0.063(2) 0.0088(19) 0.043(2) 0.002(2)
C42 0.057(2) 0.0530(19) 0.0441(17) -0.0003(14) 0.0231(15) -0.0069(16)
C43 0.0528(18) 0.0369(15) 0.0308(14) -0.0035(12) 0.0135(13) 0.0064(14)
C44 0.0382(15) 0.0317(15) 0.0391(15) -0.0050(11) 0.0150(12) -0.0034(12)
C45 0.0372(15) 0.0330(15) 0.0345(14) 0.0010(11) 0.0171(12) -0.0005(11)
C46 0.0390(15) 0.0368(15) 0.0356(14) 0.0014(11) 0.0192(12) 0.0029(12)
C47 0.0473(18) 0.0500(19) 0.0420(17) -0.0096(13) 0.0072(14) 0.0051(14)
C48 0.0465(19) 0.062(2) 0.057(2) -0.0022(17) 0.0094(16) 0.0033(16)
C49 0.050(2) 0.055(2) 0.060(2) 0.0029(16) 0.0161(16) 0.0176(16)
C50 0.0469(18) 0.0395(17) 0.0447(16) 0.0038(13) 0.0224(14) 0.0012(13)
N1 0.0417(14) 0.0423(14) 0.0384(13) -0.0053(10) 0.0130(11) 0.0011(11)
N2 0.0408(15) 0.0626(17) 0.0415(14) 0.0002(12) 0.0124(12) 0.0077(12)
N3 0.0412(14) 0.0360(13) 0.0396(13) -0.0061(10) 0.0175(11) 0.0009(10)
N4 0.0382(14) 0.0503(16) 0.0549(16) 0.0038(12) 0.0105(12) 0.0094(12)
O1 0.0621(15) 0.0570(14) 0.0562(14) -0.0030(11) 0.0185(11) 0.0157(12)
O2 0.0537(14) 0.0844(17) 0.0456(13) -0.0198(12) 0.0125(11) -0.0109(12)
O3 0.100(2) 0.0521(15) 0.0859(18) 0.0063(14) 0.0512(16) 0.0263(14)
O4 0.0590(14) 0.0487(13) 0.0733(16) -0.0056(12) 0.0263(12) 0.0149(11)
O5 0.0487(13) 0.0684(15) 0.0568(14) -0.0059(12) 0.0030(11) -0.0067(11)
O6 0.0678(15) 0.0377(12) 0.0613(14) -0.0121(10) 0.0237(12) 0.0046(10)

loop_
_atom_type_symbol
_atom_type_description
_atom_type_scat_dispersion_real
_atom_type_scat_dispersion_imag
_atom_type_scat_source
C C 0.0033 0.0016 'International Tables Vol C Tables 4.2.6.8 and 6.1.1.4'
H H 0.0000 0.0000 'International Tables Vol C Tables 4.2.6.8 and 6.1.1.4'
Br Br -0.2901 2.4595 'International Tables Vol C Tables 4.2.6.8 and 6.1.1.4'
N N 0.0061 0.0033 'International Tables Vol C Tables 4.2.6.8 and 6.1.1.4'
O O 0.0106 0.0060 'International Tables Vol C Tables 4.2.6.8 and 6.1.1.4'

loop_
_geom_angle_atom_site_label_1
_geom_angle_atom_site_label_2
_geom_angle_atom_site_label_3
_geom_angle
C6 C1 C2 120.0(3)
C6 C1 H1 120.0
C2 C1 H1 120.0
C3 C2 C1 118.3(3)
C3 C2 H2 120.8
C1 C2 H2 120.8
C4 C3 C2 122.4(3)
C4 C3 Br1 119.8(2)
C2 C3 Br1 117.8(2)
C3 C4 C5 118.9(3)
C3 C4 H4 120.6
C5 C4 H4 120.6
C6 C5 C4 119.5(3)
C6 C5 H5 120.2
C4 C5 H5 120.2
C1 C6 C5 120.8(3)
C1 C6 N1 118.8(3)
C5 C6 N1 120.4(2)
O1 C7 N2 125.9(3)
O1 C7 C8 130.1(3)
N2 C7 C8 104.0(2)
C9 C8 N1 125.2(3)
C9 C8 C7 109.7(3)
N1 C8 C7 125.1(2)
C8 C9 C10 108.5(3)
C8 C9 C19 124.2(3)
C10 C9 C19 127.3(2)
O2 C10 N2 125.0(3)
O2 C10 C9 128.5(3)
N2 C10 C9 106.5(2)
N2 C11 H11A 109.5
N2 C11 H11B 109.5
H11A C11 H11B 109.5
N2 C11 H11C 109.5
H11A C11 H11C 109.5
H11B C11 H11C 109.5
C13 C12 C18 121.7(3)
C13 C12 H12 119.1
C18 C12 H12 119.1
C14 C13 C12 122.3(3)
C14 C13 H13 118.8
C12 C13 H13 118.8
C13 C14 C16 116.9(3)
C13 C14 C15 122.5(3)
C16 C14 C15 120.6(4)
C14 C15 H15A 109.5
C14 C15 H15B 109.5
H15A C15 H15B 109.5
C14 C15 H15C 109.5
H15A C15 H15C 109.5
H15B C15 H15C 109.5
C14 C16 C17 121.6(3)
C14 C16 H16 119.2
C17 C16 H16 119.2
C18 C17 C16 121.0(3)
C18 C17 H17 119.5
C16 C17 H17 119.5
C17 C18 C12 116.4(3)
C17 C18 C19 121.1(3)
C12 C18 C19 122.5(3)
C9 C19 C20 107.3(2)
C9 C19 C18 111.7(2)
C20 C19 C18 111.2(2)
C9 C19 H19 108.9
C20 C19 H19 108.9
C18 C19 H19 108.9
C21 C20 C25 120.0(3)
C21 C20 C19 124.8(3)
C25 C20 C19 115.2(3)
C20 C21 N1 122.2(3)
C20 C21 C22 122.2(3)
N1 C21 C22 115.6(3)
C23 C22 C21 111.8(3)
C23 C22 H22A 109.3
C21 C22 H22A 109.3
C23 C22 H22B 109.3
C21 C22 H22B 109.3
H22A C22 H22B 107.9
C24 C23 C22 122.5(4)
C24 C23 H23A 106.7
C22 C23 H23A 106.7
C24 C23 H23B 106.7
C22 C23 H23B 106.7
H23A C23 H23B 106.6
C23 C24 C25 117.0(4)
C23 C24 H24A 108.0
C25 C24 H24A 108.0
C23 C24 H24B 108.0
C25 C24 H24B 108.0
H24A C24 H24B 107.3
O3 C25 C20 120.2(3)
O3 C25 C24 121.3(3)
C20 C25 C24 118.5(3)
C31 C26 C27 120.5(3)
C31 C26 H26 119.7
C27 C26 H26 119.7
C28 C27 C26 119.1(3)
C28 C27 H27 120.4
C26 C27 H27 120.4
C27 C28 C29 121.3(3)
C27 C28 Br2 119.5(2)
C29 C28 Br2 119.1(2)
C28 C29 C30 119.0(3)
C28 C29 H29 120.5
C30 C29 H29 120.5
C31 C30 C29 119.3(3)
C31 C30 H30 120.4
C29 C30 H30 120.4
C26 C31 C30 120.7(3)
C26 C31 N3 119.3(3)
C30 C31 N3 119.9(2)
O4 C32 N4 126.1(3)
O4 C32 C33 128.5(3)
N4 C32 C33 105.5(3)
C34 C33 N3 124.1(3)
C34 C33 C32 108.9(3)
N3 C33 C32 127.1(2)
C33 C34 C35 108.2(3)
C33 C34 C44 124.8(3)
C35 C34 C44 127.0(3)
O5 C35 N4 124.7(3)
O5 C35 C34 128.7(3)
N4 C35 C34 106.6(3)
N4 C36 H36A 109.5
N4 C36 H36B 109.5
H36A C36 H36B 109.5
N4 C36 H36C 109.5
H36A C36 H36C 109.5
H36B C36 H36C 109.5
C43 C37 C38 120.6(4)
C43 C37 H37 119.7
C38 C37 H37 119.7
C39 C38 C37 121.7(4)
C39 C38 H38 119.2
C37 C38 H38 119.2
C41 C39 C38 118.0(3)
C41 C39 C40 121.4(5)
C38 C39 C40 120.6(4)
C39 C40 H40A 109.5
C39 C40 H40B 109.5
H40A C40 H40B 109.5
C39 C40 H40C 109.5
H40A C40 H40C 109.5
H40B C40 H40C 109.5
C39 C41 C42 121.1(4)
C39 C41 H41 119.4
C42 C41 H41 119.4
C43 C42 C41 121.1(3)
C43 C42 H42 119.5
C41 C42 H42 119.5
C37 C43 C42 117.4(3)
C37 C43 C44 122.0(3)
C42 C43 C44 120.6(2)
C34 C44 C45 107.0(2)
C34 C44 C43 111.4(2)
C45 C44 C43 111.5(2)
C34 C44 H44 109.0
C45 C44 H44 109.0
C43 C44 H44 109.0
C46 C45 C50 120.0(3)
C46 C45 C44 124.7(2)
C50 C45 C44 115.3(2)
C45 C46 N3 121.9(3)
C45 C46 C47 122.4(2)
N3 C46 C47 115.7(2)
C46 C47 C48 111.0(2)
C46 C47 H47A 109.4
C48 C47 H47A 109.4
C46 C47 H47B 109.4
C48 C47 H47B 109.4
H47A C47 H47B 108.0
C49 C48 C47 110.1(3)
C49 C48 H48A 109.6
C47 C48 H48A 109.6
C49 C48 H48B 109.6
C47 C48 H48B 109.6
H48A C48 H48B 108.2
C50 C49 C48 112.9(3)
C50 C49 H49A 109.0
C48 C49 H49A 109.0
C50 C49 H49B 109.0
C48 C49 H49B 109.0
H49A C49 H49B 107.8
O6 C50 C45 120.4(3)
O6 C50 C49 120.7(3)
C45 C50 C49 118.9(3)
C8 N1 C21 115.5(2)
C8 N1 C6 120.0(2)
C21 N1 C6 121.8(2)
C7 N2 C10 111.2(2)
C7 N2 C11 122.7(3)
C10 N2 C11 125.8(3)
C33 N3 C46 116.6(2)
C33 N3 C31 121.0(2)
C46 N3 C31 120.6(2)
C32 N4 C35 110.7(2)
C32 N4 C36 123.7(3)
C35 N4 C36 124.4(3)

loop_
_geom_bond_atom_site_label_1
_geom_bond_atom_site_label_2
_geom_bond_distance
Br1 C3 1.906(3)
Br2 C28 1.898(3)
C1 C6 1.370(4)
C1 C2 1.380(4)
C1 H1 0.9300
C2 C3 1.376(5)
C2 H2 0.9300
C3 C4 1.357(5)
C4 C5 1.386(4)
C4 H4 0.9300
C5 C6 1.373(4)
C5 H5 0.9300
C6 N1 1.452(3)
C7 O1 1.189(3)
C7 N2 1.388(4)
C7 C8 1.508(4)
C8 C9 1.333(4)
C8 N1 1.371(4)
C9 C10 1.459(4)
C9 C19 1.492(4)
C10 O2 1.208(4)
C10 N2 1.406(4)
C11 N2 1.438(4)
C11 H11A 0.9600
C11 H11B 0.9600
C11 H11C 0.9600
C12 C13 1.366(5)
C12 C18 1.382(4)
C12 H12 0.9300
C13 C14 1.355(5)
C13 H13 0.9300
C14 C16 1.370(5)
C14 C15 1.521(4)
C15 H15A 0.9600
C15 H15B 0.9600
C15 H15C 0.9600
C16 C17 1.390(4)
C16 H16 0.9300
C17 C18 1.377(4)
C17 H17 0.9300
C18 C19 1.529(4)
C19 C20 1.512(4)
C19 H19 0.9800
C20 C21 1.351(4)
C20 C25 1.473(4)
C21 N1 1.408(4)
C21 C22 1.507(4)
C22 C23 1.475(6)
C22 H22A 0.9700
C22 H22B 0.9700
C23 C24 1.358(6)
C23 H23A 0.9700
C23 H23B 0.9700
C24 C25 1.479(6)
C24 H24A 0.9700
C24 H24B 0.9700
C25 O3 1.229(4)
C26 C31 1.361(4)
C26 C27 1.380(5)
C26 H26 0.9300
C27 C28 1.363(4)
C27 H27 0.9300
C28 C29 1.376(4)
C29 C30 1.396(4)
C29 H29 0.9300
C30 C31 1.373(4)
C30 H30 0.9300
C31 N3 1.454(3)
C32 O4 1.208(4)
C32 N4 1.363(4)
C32 C33 1.503(4)
C33 C34 1.335(4)
C33 N3 1.371(4)
C34 C35 1.461(4)
C34 C44 1.499(4)
C35 O5 1.208(4)
C35 N4 1.406(4)
C36 N4 1.453(4)
C36 H36A 0.9600
C36 H36B 0.9600
C36 H36C 0.9600
C37 C43 1.377(4)
C37 C38 1.380(5)
C37 H37 0.9300
C38 C39 1.370(6)
C38 H38 0.9300
C39 C41 1.351(6)
C39 C40 1.528(5)
C40 H40A 0.9600
C40 H40B 0.9600
C40 H40C 0.9600
C41 C42 1.390(4)
C41 H41 0.9300
C42 C43 1.378(4)
C42 H42 0.9300
C43 C44 1.529(4)
C44 C45 1.511(4)
C44 H44 0.9800
C45 C46 1.355(4)
C45 C50 1.462(4)
C46 N3 1.400(3)
C46 C47 1.493(4)
C47 C48 1.531(4)
C47 H47A 0.9700
C47 H47B 0.9700
C48 C49 1.504(5)
C48 H48A 0.9700
C48 H48B 0.9700
C49 C50 1.495(4)
C49 H49A 0.9700
C49 H49B 0.9700
C50 O6 1.226(3)

loop_
_platon_squeeze_void_nr
_platon_squeeze_void_average_x
_platon_squeeze_void_average_y
_platon_squeeze_void_average_z
_platon_squeeze_void_volume
_platon_squeeze_void_count_electrons
_platon_squeeze_void_content
1 0.000 0.000 0.500 142 48 ' '
2 0.000 0.500 1.000 142 48 ' '
